data_7717830
loop_
_publ_author_name
'Kataoka, Yusuke'
'Tada, Nozomi'
'Masamori, Naoki'
'Yano, Natsumi'
'Moriyoshi, Chikako'
'Handa, Makoto'

_publ_section_title
;
 Paddlewheel-type and half-paddlewheel-type diruthenium(II,II) complexes
 with 1,8-naphthyridine-2-carboxylate
;
_journal_name_full 'Dalton Transactions'
_journal_paper_doi 10.1039/D4DT03321C
_journal_year 2025
_chemical_formula_moiety 'C18 H10 N4 O4 Ru'
_chemical_formula_sum 'C18 H10 N4 O4 Ru'
_chemical_formula_weight 447.37
_space_group_crystal_system orthorhombic
_space_group_IT_number 70
_space_group_name_Hall '-F 2uv 2vw'
_space_group_name_H-M_alt 'F d d d :2'
_atom_sites_solution_hydrogens geom
_atom_sites_solution_primary dual
_audit_creation_date 2024-10-09
_audit_creation_method
;
Olex2 1.5
(compiled 2024.02.16 svn.r378c4104 for OlexSys, GUI svn.r6928)
;
_audit_update_record
;
2024-11-28 deposited with the CCDC.	2025-01-13 downloaded from the CCDC.
;
_cell_angle_alpha 90
_cell_angle_beta 90
_cell_angle_gamma 90
_cell_formula_units_Z 32
_cell_length_a 14.3054(3)
_cell_length_b 31.5689(6)
_cell_length_c 33.7968(6)
_cell_measurement_reflns_used 6496
_cell_measurement_temperature 100.00(10)
_cell_measurement_theta_max 75.8160
_cell_measurement_theta_min 3.6520
_cell_volume 15262.8(5)
_computing_cell_refinement 'CrysAlisPro 1.171.43.90 (Rigaku OD, 2023)'
_computing_data_collection 'CrysAlisPro system (CCD 43.92a 64-bit (release 05-10-2023))'
_computing_data_reduction 'CrysAlisPro 1.171.43.90 (Rigaku OD, 2023)'
_computing_molecular_graphics 'Olex2 1.5 (Dolomanov et al., 2009)'
_computing_publication_material 'Olex2 1.5 (Dolomanov et al., 2009)'
_computing_structure_refinement 'SHELXL 2019/2 (Sheldrick, 2015)'
_computing_structure_solution 'SHELXT 2018/2 (Sheldrick, 2018)'
_diffrn_ambient_environment N~2~
_diffrn_ambient_temperature 100.00(10)
_diffrn_detector 'Hybrid Pixel Array Detector'
_diffrn_detector_area_resol_mean 10.0000
_diffrn_detector_type HyPix
_diffrn_measured_fraction_theta_full 0.986
_diffrn_measured_fraction_theta_max 0.981
_diffrn_measurement_details
;
List of Runs (angles in degrees, time in seconds):

  # Type    Start    End  Width  t~exp~   \w     \q     \k     \f   Frames
#--------------------------------------------------------------------------
  1  \w    -58.00   0.00   0.25    0.17    --  -41.76  67.00 -83.00  232
  2  \w      5.00  31.00   0.25    0.17    --  -41.76  67.00 -83.00  104
  3  \w     11.00  37.00   0.25    0.17    --  -41.76  19.00 -30.00  104
  4  \w    -73.00 -30.00   0.25    0.77    -- -103.00  67.00 -83.00  172
  5  \w    -66.00 -41.00   0.25    0.77    -- -103.00  61.00-120.00  100
  6  \w   -139.00 -83.00   0.25    0.77    -- -103.00 -53.00 -46.00  224
  7  \w   -116.00 -73.00   0.25    0.17    --  -41.76-140.00 -91.00  172
  8  \w     39.00  64.00   0.25    0.77    --  113.50 -61.00-180.00  100
  9  \w     83.00 141.00   0.25    0.77    --  113.50 130.00 153.00  232
 10  \w     42.00  70.00   0.25    0.77    --  113.50 -61.00  90.00  112
 11  \w     42.00  71.00   0.25    0.77    --  113.50 -61.00  30.00  116
 12  \w     69.00  98.00   0.25    0.77    --  113.50 -95.00 -60.00  116
 13  \w     42.00 111.00   0.25    0.77    --  113.50-125.00 -30.00  276
 14  \w     48.00  95.00   0.25    0.17    --   41.76-130.00  82.00  188
;
_diffrn_measurement_device 'four-circle diffractometer'
_diffrn_measurement_device_type 'XtaLAB Synergy R, DW system, HyPix'
_diffrn_measurement_method '\w scans'
_diffrn_orient_matrix_type 'CrysAlisPro convention (1999,Acta A55,543-557)'
_diffrn_orient_matrix_UB_11 -0.0495500000
_diffrn_orient_matrix_UB_12 0.0325982000
_diffrn_orient_matrix_UB_13 0.0266485000
_diffrn_orient_matrix_UB_21 0.0955177000
_diffrn_orient_matrix_UB_22 0.0181727000
_diffrn_orient_matrix_UB_23 0.0124713000
_diffrn_orient_matrix_UB_31 -0.0038816000
_diffrn_orient_matrix_UB_32 0.0314586000
_diffrn_orient_matrix_UB_33 -0.0348109000
_diffrn_radiation_monochromator mirror
_diffrn_radiation_probe x-ray
_diffrn_radiation_type 'Cu K\a'
_diffrn_radiation_wavelength 1.54184
_diffrn_reflns_av_R_equivalents 0.0406
_diffrn_reflns_av_unetI/netI 0.0371
_diffrn_reflns_Laue_measured_fraction_full 0.986
_diffrn_reflns_Laue_measured_fraction_max 0.981
_diffrn_reflns_limit_h_max 17
_diffrn_reflns_limit_h_min -17
_diffrn_reflns_limit_k_max 38
_diffrn_reflns_limit_k_min -31
_diffrn_reflns_limit_l_max 36
_diffrn_reflns_limit_l_min -41
_diffrn_reflns_number 10368
_diffrn_reflns_point_group_measured_fraction_full 0.986
_diffrn_reflns_point_group_measured_fraction_max 0.981
_diffrn_reflns_theta_full 67.684
_diffrn_reflns_theta_max 70.073
_diffrn_reflns_theta_min 3.636
_diffrn_source 'Rotating-anode X-ray tube'
_diffrn_source_type 'Rigaku (Cu) X-ray Source'
_exptl_absorpt_coefficient_mu 6.926
_exptl_absorpt_correction_T_max 1.00000
_exptl_absorpt_correction_T_min 0.34749
_exptl_absorpt_correction_type multi-scan
_exptl_absorpt_process_details
;
CrysAlisPro 1.171.43.90 (Rigaku Oxford Diffraction, 2023)
Empirical absorption correction using spherical harmonics,
implemented in SCALE3 ABSPACK scaling algorithm.
;
_exptl_crystal_colour black
_exptl_crystal_colour_primary black
_exptl_crystal_density_diffrn 1.558
_exptl_crystal_description needle
_exptl_crystal_F_000 7104
_exptl_crystal_size_max 0.23
_exptl_crystal_size_mid 0.025
_exptl_crystal_size_min 0.017
_refine_diff_density_max 0.786
_refine_diff_density_min -0.895
_refine_diff_density_rms 0.117
_refine_ls_extinction_method none
_refine_ls_goodness_of_fit_ref 1.128
_refine_ls_hydrogen_treatment constr
_refine_ls_matrix_type full
_refine_ls_number_parameters 244
_refine_ls_number_reflns 3573
_refine_ls_number_restraints 0
_refine_ls_restrained_S_all 1.128
_refine_ls_R_factor_all 0.0480
_refine_ls_R_factor_gt 0.0456
_refine_ls_shift/su_max 0.002
_refine_ls_shift/su_mean 0.000
_refine_ls_structure_factor_coef Fsqd
_refine_ls_weighting_details 'w=1/[\s^2^(Fo^2^)+(0.0507P)^2^+193.3233P] where P=(Fo^2^+2Fc^2^)/3'
_refine_ls_weighting_scheme calc
_refine_ls_wR_factor_gt 0.1156
_refine_ls_wR_factor_ref 0.1170
_reflns_Friedel_coverage 0.000
_reflns_number_gt 3349
_reflns_number_total 3573
_reflns_threshold_expression 'I > 2\s(I)'
_cod_data_source_file d4dt03321c2.cif
_cod_data_source_block Ru2npc4
_cod_original_sg_symbol_H-M 'F d d d'
_cod_database_code 7717830
_shelx_shelxl_version_number 2019/2
_shelx_space_group_comment
;
The symmetry employed for this shelxl refinement is uniquely defined
by the following loop, which should always be used as a source of
symmetry information in preference to the above space-group names.
They are only intended as comments.
;
_olex2_refinement_description
;
1. Fixed Uiso
 At 1.2 times of:
  All C(H) groups
2.a Aromatic/amide H refined with riding coordinates:
 C8(H8), C7(H7), C11(H11), C6(H6), C15(H15), C17(H17), C16(H16), C12(H12),
 C2(H2), C3(H3)
;
_smtbx_masks_void_probe_radius 1.2
_smtbx_masks_void_truncation_radius 1.2
_olex2_submission_special_instructions 'No special instructions were received'
_oxdiff_exptl_absorpt_empirical_details
;
Empirical correction (ABSPACK) includes:
- Absorption correction using spherical harmonics
- Frame scaling
;
_oxdiff_exptl_absorpt_empirical_full_max 2.215
_oxdiff_exptl_absorpt_empirical_full_min 0.584

loop_
_space_group_symop_operation_xyz
'x, y, z'
'-x+3/4, -y+3/4, z'
'-x+3/4, y, -z+3/4'
'x, -y+3/4, -z+3/4'
'x, y+1/2, z+1/2'
'-x+3/4, -y+5/4, z+1/2'
'-x+3/4, y+1/2, -z+5/4'
'x, -y+5/4, -z+5/4'
'x+1/2, y, z+1/2'
'-x+5/4, -y+3/4, z+1/2'
'-x+5/4, y, -z+5/4'
'x+1/2, -y+3/4, -z+5/4'
'x+1/2, y+1/2, z'
'-x+5/4, -y+5/4, z'
'-x+5/4, y+1/2, -z+3/4'
'x+1/2, -y+5/4, -z+3/4'
'-x, -y, -z'
'x-3/4, y-3/4, -z'
'x-3/4, -y, z-3/4'
'-x, y-3/4, z-3/4'
'-x, -y+1/2, -z+1/2'
'x-3/4, y-1/4, -z+1/2'
'x-3/4, -y+1/2, z-1/4'
'-x, y-1/4, z-1/4'
'-x+1/2, -y, -z+1/2'
'x-1/4, y-3/4, -z+1/2'
'x-1/4, -y, z-1/4'
'-x+1/2, y-3/4, z-1/4'
'-x+1/2, -y+1/2, -z'
'x-1/4, y-1/4, -z'
'x-1/4, -y+1/2, z-3/4'
'-x+1/2, y-1/4, z-3/4'

loop_
_atom_site_label
_atom_site_type_symbol
_atom_site_fract_x
_atom_site_fract_y
_atom_site_fract_z
_atom_site_U_iso_or_equiv
_atom_site_adp_type
_atom_site_occupancy
_atom_site_site_symmetry_order
_atom_site_calc_flag
_atom_site_refinement_flags_posn
_atom_site_refinement_flags_adp
_atom_site_refinement_flags_occupancy
_atom_site_disorder_assembly
_atom_site_disorder_group
Ru1 Ru 0.70479(2) 0.27888(2) 0.61625(2) 0.02090(13) Uani 1 1 d . . . . .
O3 O 0.7121(2) 0.32391(10) 0.57330(9) 0.0297(7) Uani 1 1 d . . . . .
O1 O 0.8553(2) 0.26534(12) 0.61196(10) 0.0368(8) Uani 1 1 d . . . . .
O4 O 0.7506(3) 0.39097(10) 0.56186(10) 0.0390(8) Uani 1 1 d . . . . .
N2 N 0.5705(3) 0.23354(11) 0.67703(10) 0.0215(7) Uani 1 1 d . . . . .
N3 N 0.7338(3) 0.33266(12) 0.65075(11) 0.0272(8) Uani 1 1 d . . . . .
N1 N 0.7252(3) 0.23237(12) 0.65818(11) 0.0258(8) Uani 1 1 d . . . . .
N4 N 0.7309(3) 0.30022(14) 0.71243(12) 0.0346(9) Uani 1 1 d . . . . .
C5 C 0.6584(3) 0.21861(13) 0.68378(12) 0.0234(9) Uani 1 1 d . . . . .
C10 C 0.7458(3) 0.36700(14) 0.62911(14) 0.0292(10) Uani 1 1 d . . . . .
C8 C 0.5031(3) 0.22215(13) 0.70201(13) 0.0276(9) Uani 1 1 d . . . . .
H8 H 0.441651 0.232534 0.697550 0.033 Uiso 1 1 calc R U . . .
C13 C 0.7557(3) 0.37625(17) 0.70927(14) 0.0337(10) Uani 1 1 d . . . . .
C7 C 0.5184(4) 0.19547(14) 0.73469(14) 0.0322(10) Uani 1 1 d . . . . .
H7 H 0.468077 0.187911 0.751597 0.039 Uiso 1 1 calc R U . . .
C14 C 0.7398(3) 0.33620(16) 0.69140(13) 0.0297(10) Uani 1 1 d . . . . .
C18 C 0.7360(3) 0.36151(14) 0.58456(13) 0.0284(9) Uani 1 1 d . . . . .
C11 C 0.7642(3) 0.40751(15) 0.64482(16) 0.0335(10) Uani 1 1 d . . . . .
H11 H 0.773732 0.431175 0.627931 0.040 Uiso 1 1 calc R U . . .
C6 C 0.6063(4) 0.18055(15) 0.74189(13) 0.0345(11) Uani 1 1 d . . . . .
H6 H 0.618446 0.163203 0.764276 0.041 Uiso 1 1 calc R U . . .
C1 C 0.8124(4) 0.21808(19) 0.66275(17) 0.0417(13) Uani 1 1 d . . . . .
C15 C 0.7596(3) 0.3781(2) 0.75085(16) 0.0424(13) Uani 1 1 d . . . . .
H15 H 0.769837 0.404339 0.763987 0.051 Uiso 1 1 calc R U . . .
C4 C 0.6787(4) 0.19137(15) 0.71546(14) 0.0328(10) Uani 1 1 d . . . . .
C17 C 0.7358(4) 0.3032(2) 0.75144(15) 0.0421(13) Uani 1 1 d . . . . .
H17 H 0.730510 0.277899 0.766518 0.050 Uiso 1 1 calc R U . . .
O2 O 0.9630(3) 0.2207(3) 0.63355(19) 0.112(3) Uani 1 1 d . . . . .
C16 C 0.7485(4) 0.3416(2) 0.77193(15) 0.0482(15) Uani 1 1 d . . . . .
H16 H 0.749372 0.342073 0.800031 0.058 Uiso 1 1 calc R U . . .
C12 C 0.7680(3) 0.41181(16) 0.68513(17) 0.0380(12) Uani 1 1 d . . . . .
H12 H 0.778888 0.438815 0.696637 0.046 Uiso 1 1 calc R U . . .
C9 C 0.8837(4) 0.2363(3) 0.63394(18) 0.0543(16) Uani 1 1 d . . . . .
C2 C 0.8371(4) 0.1902(3) 0.69304(19) 0.0610(19) Uani 1 1 d . . . . .
H2 H 0.899585 0.180191 0.694955 0.073 Uiso 1 1 calc R U . . .
C3 C 0.7719(4) 0.1773(2) 0.71990(17) 0.0499(15) Uani 1 1 d . . . . .
H3 H 0.788849 0.159285 0.741212 0.060 Uiso 1 1 calc R U . . .

loop_
_atom_site_aniso_label
_atom_site_aniso_U_11
_atom_site_aniso_U_22
_atom_site_aniso_U_33
_atom_site_aniso_U_23
_atom_site_aniso_U_13
_atom_site_aniso_U_12
Ru1 0.0251(2) 0.01725(18) 0.0204(2) -0.00106(11) 0.00119(12) -0.00366(12)
O3 0.0424(19) 0.0225(15) 0.0241(15) -0.0012(12) 0.0033(13) -0.0040(14)
O1 0.0228(16) 0.048(2) 0.0391(18) -0.0026(16) -0.0004(14) -0.0186(15)
O4 0.054(2) 0.0224(16) 0.0406(18) 0.0081(14) 0.0121(17) -0.0048(15)
N2 0.0250(18) 0.0154(15) 0.0242(17) -0.0001(13) 0.0004(14) 0.0012(14)
N3 0.0274(19) 0.0277(19) 0.0263(18) -0.0031(15) 0.0043(15) -0.0114(16)
N1 0.0241(18) 0.0230(18) 0.0303(18) -0.0009(15) -0.0026(15) 0.0028(15)
N4 0.035(2) 0.042(2) 0.0275(19) 0.0003(17) -0.0009(17) -0.0088(19)
C5 0.029(2) 0.0176(19) 0.023(2) -0.0032(15) -0.0020(17) 0.0048(17)
C10 0.029(2) 0.025(2) 0.034(2) -0.0052(18) 0.0012(19) -0.0043(18)
C8 0.031(2) 0.021(2) 0.030(2) -0.0008(17) 0.0078(19) -0.0009(18)
C13 0.021(2) 0.042(3) 0.038(2) -0.014(2) 0.0025(19) -0.002(2)
C7 0.048(3) 0.023(2) 0.026(2) 0.0006(17) 0.010(2) -0.004(2)
C14 0.025(2) 0.038(3) 0.026(2) -0.0070(19) 0.0005(18) -0.0084(19)
C18 0.034(2) 0.022(2) 0.029(2) -0.0014(17) 0.0096(19) -0.0026(19)
C11 0.032(2) 0.021(2) 0.047(3) -0.004(2) 0.004(2) -0.0057(19)
C6 0.053(3) 0.024(2) 0.027(2) 0.0062(17) -0.002(2) 0.002(2)
C1 0.029(3) 0.055(3) 0.041(3) 0.007(2) 0.000(2) 0.011(2)
C15 0.027(2) 0.061(4) 0.039(3) -0.025(3) 0.005(2) -0.006(2)
C4 0.045(3) 0.023(2) 0.030(2) 0.0016(18) -0.004(2) 0.006(2)
C17 0.035(3) 0.064(4) 0.028(2) -0.005(2) 0.003(2) -0.008(3)
O2 0.032(3) 0.214(9) 0.090(4) 0.050(5) 0.008(3) 0.047(4)
C16 0.037(3) 0.081(4) 0.026(2) -0.020(3) 0.002(2) -0.009(3)
C12 0.031(2) 0.031(2) 0.053(3) -0.022(2) 0.004(2) -0.005(2)
C9 0.024(3) 0.089(5) 0.050(3) 0.008(3) -0.003(2) 0.000(3)
C2 0.039(3) 0.091(5) 0.053(3) 0.022(3) -0.008(3) 0.026(3)
C3 0.052(3) 0.054(4) 0.044(3) 0.015(3) -0.004(3) 0.024(3)

loop_
_atom_type_symbol
_atom_type_description
_atom_type_scat_dispersion_real
_atom_type_scat_dispersion_imag
_atom_type_scat_source
C C 0.0181 0.0091 'International Tables Vol C Tables 4.2.6.8 and 6.1.1.4'
H H 0.0000 0.0000 'International Tables Vol C Tables 4.2.6.8 and 6.1.1.4'
N N 0.0311 0.0180 'International Tables Vol C Tables 4.2.6.8 and 6.1.1.4'
O O 0.0492 0.0322 'International Tables Vol C Tables 4.2.6.8 and 6.1.1.4'
Ru Ru 0.0552 3.2960 'International Tables Vol C Tables 4.2.6.8 and 6.1.1.4'

loop_
_geom_angle_atom_site_label_1
_geom_angle_atom_site_label_2
_geom_angle_atom_site_label_3
_geom_angle
_geom_angle_site_symmetry_1
_geom_angle_site_symmetry_3
_geom_angle_publ_flag
O3 Ru1 Ru1 103.23(10) . 11 ?
O3 Ru1 O1 92.20(13) . . ?
O3 Ru1 N2 89.31(13) . 11 ?
O3 Ru1 N3 79.71(14) . . ?
O3 Ru1 N1 168.78(15) . . ?
O1 Ru1 Ru1 164.57(10) . 11 ?
N2 Ru1 Ru1 90.48(10) 11 11 ?
N2 Ru1 O1 89.42(14) 11 . ?
N2 Ru1 N3 168.97(14) 11 . ?
N3 Ru1 Ru1 93.00(10) . 11 ?
N3 Ru1 O1 90.00(14) . . ?
N1 Ru1 Ru1 87.98(11) . 11 ?
N1 Ru1 O1 76.60(14) . . ?
N1 Ru1 N2 91.03(14) . 11 ?
N1 Ru1 N3 99.55(15) . . ?
C18 O3 Ru1 116.4(3) . . ?
C9 O1 Ru1 115.0(3) . . ?
C5 N2 Ru1 121.1(3) . 11 ?
C8 N2 Ru1 120.5(3) . 11 ?
C8 N2 C5 118.0(4) . . ?
C10 N3 Ru1 112.5(3) . . ?
C10 N3 C14 118.5(4) . . ?
C14 N3 Ru1 129.0(3) . . ?
C5 N1 Ru1 124.4(3) . . ?
C1 N1 Ru1 116.9(3) . . ?
C1 N1 C5 118.3(4) . . ?
C17 N4 C14 117.4(5) . . ?
N2 C5 C4 122.0(4) . . ?
N1 C5 N2 115.6(4) . . ?
N1 C5 C4 122.4(4) . . ?
N3 C10 C18 116.3(4) . . ?
N3 C10 C11 124.1(4) . . ?
C11 C10 C18 119.5(4) . . ?
N2 C8 H8 118.4 . . ?
N2 C8 C7 123.2(4) . . ?
C7 C8 H8 118.4 . . ?
C15 C13 C14 118.0(5) . . ?
C12 C13 C14 119.1(4) . . ?
C12 C13 C15 122.9(5) . . ?
C8 C7 H7 120.3 . . ?
C6 C7 C8 119.4(5) . . ?
C6 C7 H7 120.3 . . ?
N3 C14 C13 120.4(4) . . ?
N4 C14 N3 116.8(4) . . ?
N4 C14 C13 122.8(4) . . ?
O3 C18 C10 114.8(4) . . ?
O4 C18 O3 124.0(4) . . ?
O4 C18 C10 121.2(4) . . ?
C10 C11 H11 120.9 . . ?
C12 C11 C10 118.1(5) . . ?
C12 C11 H11 120.9 . . ?
C7 C6 H6 120.7 . . ?
C7 C6 C4 118.7(4) . . ?
C4 C6 H6 120.7 . . ?
N1 C1 C9 115.1(5) . . ?
N1 C1 C2 122.4(5) . . ?
C2 C1 C9 122.4(5) . . ?
C13 C15 H15 120.6 . . ?
C16 C15 C13 118.7(5) . . ?
C16 C15 H15 120.6 . . ?
C5 C4 C6 118.7(5) . . ?
C5 C4 C3 117.9(5) . . ?
C6 C4 C3 123.4(5) . . ?
N4 C17 H17 118.1 . . ?
N4 C17 C16 123.9(6) . . ?
C16 C17 H17 118.1 . . ?
C15 C16 C17 119.1(5) . . ?
C15 C16 H16 120.5 . . ?
C17 C16 H16 120.5 . . ?
C13 C12 H12 120.1 . . ?
C11 C12 C13 119.7(4) . . ?
C11 C12 H12 120.1 . . ?
O1 C9 C1 116.0(5) . . ?
O2 C9 O1 125.8(6) . . ?
O2 C9 C1 118.2(6) . . ?
C1 C2 H2 119.9 . . ?
C3 C2 C1 120.2(5) . . ?
C3 C2 H2 119.9 . . ?
C4 C3 H3 120.6 . . ?
C2 C3 C4 118.8(5) . . ?
C2 C3 H3 120.6 . . ?

loop_
_geom_bond_atom_site_label_1
_geom_bond_atom_site_label_2
_geom_bond_distance
_geom_bond_site_symmetry_2
_geom_bond_publ_flag
Ru1 Ru1 2.3582(6) 11 ?
Ru1 O3 2.034(3) . ?
Ru1 O1 2.200(3) . ?
Ru1 N2 2.078(3) 11 ?
Ru1 N3 2.101(4) . ?
Ru1 N1 2.061(4) . ?
O3 C18 1.293(5) . ?
O1 C9 1.249(8) . ?
O4 C18 1.223(6) . ?
N2 C5 1.363(6) . ?
N2 C8 1.331(6) . ?
N3 C10 1.319(6) . ?
N3 C14 1.381(6) . ?
N1 C5 1.360(6) . ?
N1 C1 1.335(6) . ?
N4 C14 1.346(6) . ?
N4 C17 1.324(7) . ?
C5 C4 1.404(6) . ?
C10 C18 1.522(6) . ?
C10 C11 1.410(6) . ?
C8 H8 0.9500 . ?
C8 C7 1.406(7) . ?
C13 C14 1.419(7) . ?
C13 C15 1.408(7) . ?
C13 C12 1.399(8) . ?
C7 H7 0.9500 . ?
C7 C6 1.364(8) . ?
C11 H11 0.9500 . ?
C11 C12 1.370(8) . ?
C6 H6 0.9500 . ?
C6 C4 1.410(7) . ?
C1 C9 1.523(8) . ?
C1 C2 1.396(8) . ?
C15 H15 0.9500 . ?
C15 C16 1.365(9) . ?
C4 C3 1.413(8) . ?
C17 H17 0.9500 . ?
C17 C16 1.408(8) . ?
O2 C9 1.236(8) . ?
C16 H16 0.9500 . ?
C12 H12 0.9500 . ?
C2 H2 0.9500 . ?
C2 C3 1.364(9) . ?
C3 H3 0.9500 . ?

loop_
_geom_torsion_atom_site_label_1
_geom_torsion_atom_site_label_2
_geom_torsion_atom_site_label_3
_geom_torsion_atom_site_label_4
_geom_torsion
_geom_torsion_site_symmetry_1
_geom_torsion_site_symmetry_2
_geom_torsion_site_symmetry_3
_geom_torsion_site_symmetry_4
_geom_torsion_publ_flag
Ru1 O3 C18 O4 174.0(4) . . . . ?
Ru1 O3 C18 C10 -5.7(5) . . . . ?
Ru1 O1 C9 C1 -5.8(7) . . . . ?
Ru1 O1 C9 O2 172.5(7) . . . . ?
Ru1 N2 C5 N1 -5.8(5) 11 . . . ?
Ru1 N2 C5 C4 173.3(3) 11 . . . ?
Ru1 N2 C8 C7 -172.4(3) 11 . . . ?
Ru1 N3 C10 C18 0.3(5) . . . . ?
Ru1 N3 C10 C11 178.7(4) . . . . ?
Ru1 N3 C14 N4 3.9(6) . . . . ?
Ru1 N3 C14 C13 -176.8(3) . . . . ?
Ru1 N1 C5 N2 8.4(5) . . . . ?
Ru1 N1 C5 C4 -170.6(3) . . . . ?
Ru1 N1 C1 C9 -4.2(7) . . . . ?
Ru1 N1 C1 C2 172.6(5) . . . . ?
N2 C5 C4 C6 -2.5(7) . . . . ?
N2 C5 C4 C3 179.6(5) . . . . ?
N2 C8 C7 C6 0.7(7) . . . . ?
N3 C10 C18 O3 3.5(6) . . . . ?
N3 C10 C18 O4 -176.2(5) . . . . ?
N3 C10 C11 C12 -1.5(8) . . . . ?
N1 C5 C4 C6 176.5(4) . . . . ?
N1 C5 C4 C3 -1.4(7) . . . . ?
N1 C1 C9 O1 6.8(8) . . . . ?
N1 C1 C9 O2 -171.7(7) . . . . ?
N1 C1 C2 C3 -1.5(11) . . . . ?
N4 C17 C16 C15 -2.3(9) . . . . ?
C5 N2 C8 C7 -0.3(6) . . . . ?
C5 N1 C1 C9 -177.7(5) . . . . ?
C5 N1 C1 C2 -1.0(9) . . . . ?
C5 C4 C3 C2 -1.1(9) . . . . ?
C10 N3 C14 N4 -177.5(4) . . . . ?
C10 N3 C14 C13 1.8(7) . . . . ?
C10 C11 C12 C13 1.4(8) . . . . ?
C8 N2 C5 N1 -177.8(4) . . . . ?
C8 N2 C5 C4 1.2(6) . . . . ?
C8 C7 C6 C4 -2.0(7) . . . . ?
C13 C15 C16 C17 1.5(8) . . . . ?
C7 C6 C4 C5 2.8(7) . . . . ?
C7 C6 C4 C3 -179.4(5) . . . . ?
C14 N3 C10 C18 -178.5(4) . . . . ?
C14 N3 C10 C11 -0.1(7) . . . . ?
C14 N4 C17 C16 0.9(8) . . . . ?
C14 C13 C15 C16 0.3(7) . . . . ?
C14 C13 C12 C11 0.2(7) . . . . ?
C18 C10 C11 C12 176.8(4) . . . . ?
C11 C10 C18 O3 -174.9(4) . . . . ?
C11 C10 C18 O4 5.4(7) . . . . ?
C6 C4 C3 C2 -178.9(6) . . . . ?
C1 N1 C5 N2 -178.5(4) . . . . ?
C1 N1 C5 C4 2.4(7) . . . . ?
C1 C2 C3 C4 2.5(11) . . . . ?
C15 C13 C14 N3 179.0(4) . . . . ?
C15 C13 C14 N4 -1.7(7) . . . . ?
C15 C13 C12 C11 179.3(5) . . . . ?
C17 N4 C14 N3 -179.6(4) . . . . ?
C17 N4 C14 C13 1.2(7) . . . . ?
C12 C13 C14 N3 -1.9(7) . . . . ?
C12 C13 C14 N4 177.4(5) . . . . ?
C12 C13 C15 C16 -178.8(5) . . . . ?
C9 C1 C2 C3 175.0(7) . . . . ?
C2 C1 C9 O1 -170.0(6) . . . . ?
C2 C1 C9 O2 11.5(11) . . . . ?

loop_
_smtbx_masks_void_nr
_smtbx_masks_void_average_x
_smtbx_masks_void_average_y
_smtbx_masks_void_average_z
_smtbx_masks_void_volume
_smtbx_masks_void_count_electrons
_smtbx_masks_void_content
1 -0.439 -0.176 -0.949 3554.8 1110.2 ?
